data_7133334
loop_
_publ_author_name
'Luff, Martin S.'
'Bertermann, R&#xfc;diger'
'Finze, Maik'
'Radius, Udo'

_publ_section_title
;
 The tetracyanoborate anion as a building block for the heterocubane
 cluster cage [Cr<sub>4</sub>{B(CN)<sub>4</sub>}<sub>4</sub>]<sup>4</sup>.
;
_journal_issue 65
_journal_name_full 'Chemical communications (Cambridge, England)'
_journal_page_first 8621
_journal_page_last 8624
_journal_paper_doi 10.1039/d4cc03022b
_journal_volume 60
_journal_year 2024
_chemical_formula_moiety 'C20 H24 B Cr N4 Na O7, C4 H8 O'
_chemical_formula_sum 'C24 H32 B Cr N4 Na O8'
_chemical_formula_weight 590.33
_space_group_crystal_system triclinic
_space_group_IT_number 2
_space_group_name_Hall '-P 1'
_space_group_name_H-M_alt 'P -1'
_atom_sites_solution_hydrogens geom
_atom_sites_solution_primary dual
_atom_sites_solution_secondary difmap
_audit_creation_method SHELXL-2018/3
_audit_update_record
;
2024-06-19 deposited with the CCDC.	2024-07-12 downloaded from the CCDC.
;
_cell_angle_alpha 100.325(3)
_cell_angle_beta 96.817(3)
_cell_angle_gamma 95.944(3)
_cell_formula_units_Z 2
_cell_length_a 9.8572(4)
_cell_length_b 12.1418(5)
_cell_length_c 12.9109(5)
_cell_measurement_reflns_used 9558
_cell_measurement_temperature 568(2)
_cell_measurement_theta_max 76.1590
_cell_measurement_theta_min 3.5490
_cell_volume 1497.09(11)
_computing_cell_refinement 'CrysAlisPro 1.171.40.45a (Rigaku OD, 2019)'
_computing_data_collection 'CrysAlisPro 1.171.40.45a (Rigaku OD, 2019)'
_computing_data_reduction 'CrysAlisPro 1.171.40.45a (Rigaku OD, 2019)'
_computing_molecular_graphics 'SHELXL-2018/3 (Sheldrick, 2018)'
_computing_publication_material 'SHELXL-2018/3 (Sheldrick, 2018)'
_computing_structure_refinement 'SHELXL-2018/3 (Sheldrick, 2018)'
_computing_structure_solution 'SHELXT 2014/5 (Sheldrick, 2014)'
_diffrn_ambient_temperature 568(2)
_diffrn_detector_area_resol_mean 10.0000
_diffrn_measured_fraction_theta_full 0.997
_diffrn_measured_fraction_theta_max 0.996
_diffrn_measurement_device_type 'XtaLAB Synergy, Dualflex, HyPix'
_diffrn_measurement_method '\w scans'
_diffrn_radiation_type CuK\a
_diffrn_radiation_wavelength 1.54184
_diffrn_reflns_av_R_equivalents 0.0467
_diffrn_reflns_av_unetI/netI 0.0329
_diffrn_reflns_Laue_measured_fraction_full 0.997
_diffrn_reflns_Laue_measured_fraction_max 0.996
_diffrn_reflns_limit_h_max 12
_diffrn_reflns_limit_h_min -12
_diffrn_reflns_limit_k_max 15
_diffrn_reflns_limit_k_min -13
_diffrn_reflns_limit_l_max 16
_diffrn_reflns_limit_l_min -16
_diffrn_reflns_number 30860
_diffrn_reflns_point_group_measured_fraction_full 0.997
_diffrn_reflns_point_group_measured_fraction_max 0.996
_diffrn_reflns_theta_full 72.000
_diffrn_reflns_theta_max 74.500
_diffrn_reflns_theta_min 3.514
_diffrn_source 'micro-focus sealed X-ray tube'
_exptl_absorpt_coefficient_mu 3.712
_exptl_absorpt_correction_T_max 1.000
_exptl_absorpt_correction_T_min 0.473
_exptl_absorpt_correction_type gaussian
_exptl_absorpt_process_details
;
CrysAlisPro 1.171.40.49a (Rigaku Oxford Diffraction, 2019)
Numerical absorption correction based on gaussian integration over
			a multifaceted crystal model
Empirical absorption correction using spherical harmonics,
 implemented in SCALE3 ABSPACK scaling algorithm.
;
_exptl_crystal_colour yellow
_exptl_crystal_density_diffrn 1.310
_exptl_crystal_description block
_exptl_crystal_F_000 616
_exptl_crystal_size_max 0.234
_exptl_crystal_size_mid 0.091
_exptl_crystal_size_min 0.063
_refine_diff_density_max 0.787
_refine_diff_density_min -0.599
_refine_diff_density_rms 0.083
_refine_ls_extinction_method none
_refine_ls_goodness_of_fit_ref 1.065
_refine_ls_hydrogen_treatment constr
_refine_ls_matrix_type full
_refine_ls_number_parameters 539
_refine_ls_number_reflns 6095
_refine_ls_number_restraints 1704
_refine_ls_restrained_S_all 1.083
_refine_ls_R_factor_all 0.0809
_refine_ls_R_factor_gt 0.0758
_refine_ls_shift/su_max 0.000
_refine_ls_shift/su_mean 0.000
_refine_ls_structure_factor_coef Fsqd
_refine_ls_weighting_details 'w=1/[\s^2^(Fo^2^)+(0.1450P)^2^+1.2365P] where P=(Fo^2^+2Fc^2^)/3'
_refine_ls_weighting_scheme calc
_refine_ls_wR_factor_gt 0.2178
_refine_ls_wR_factor_ref 0.2232
_reflns_Friedel_coverage 0.000
_reflns_number_gt 5522
_reflns_number_total 6095
_reflns_threshold_expression 'I > 2\s(I)'
_cod_data_source_file d4cc03022b2.cif
_cod_data_source_block Compound_Na2[5d]
_cod_depositor_comments 'Adding full bibliography for 7133333--7133336.cif.'
_cod_original_cell_volume 1497.08(11)
_cod_database_code 7133334
_shelx_shelxl_version_number 2018/3
_shelx_space_group_comment
;
The symmetry employed for this shelxl refinement is uniquely defined
by the following loop, which should always be used as a source of
symmetry information in preference to the above space-group names.
They are only intended as comments.
;

loop_
_space_group_symop_operation_xyz
'x, y, z'
'-x, -y, -z'

loop_
_atom_site_label
_atom_site_type_symbol
_atom_site_fract_x
_atom_site_fract_y
_atom_site_fract_z
_atom_site_U_iso_or_equiv
_atom_site_adp_type
_atom_site_occupancy
_atom_site_site_symmetry_order
_atom_site_calc_flag
_atom_site_refinement_flags_posn
_atom_site_refinement_flags_adp
_atom_site_refinement_flags_occupancy
_atom_site_disorder_assembly
_atom_site_disorder_group
Cr1 Cr 0.21895(5) 0.53369(5) 0.66978(4) 0.0386(2) Uani 1 1 d . . . . .
C1 C 0.5105(3) 0.4392(3) 0.6697(2) 0.0380(7) Uani 1 1 d . . . . .
O1 O 0.1717(3) 0.4897(3) 0.8837(2) 0.0673(9) Uani 1 1 d . . . . .
N1 N 0.4053(3) 0.4702(2) 0.6719(2) 0.0393(6) Uani 1 1 d . . . . .
B1 B 0.6562(4) 0.3946(3) 0.6610(3) 0.0382(7) Uani 1 1 d . . . . .
C2 C 0.7096(3) 0.4239(3) 0.5567(3) 0.0382(7) Uani 1 1 d . . . . .
O2 O -0.0429(3) 0.6398(3) 0.6532(2) 0.0585(7) Uani 1 1 d . . . . .
N2 N 0.7401(3) 0.4391(2) 0.4771(2) 0.0394(6) Uani 1 1 d . . . . .
C3 C 0.7631(3) 0.4478(3) 0.7644(3) 0.0399(7) Uani 1 1 d . . . . .
O3 O 0.3413(3) 0.7649(3) 0.7967(3) 0.0718(9) Uani 1 1 d . . . . .
N3 N 0.8379(3) 0.4844(3) 0.8393(2) 0.0535(8) Uani 1 1 d . . . . .
N4 N 0.6133(4) 0.1654(3) 0.6317(3) 0.0655(10) Uani 1 1 d . . . . .
O4 O 0.0382(3) 0.3069(3) 0.5897(3) 0.0694(8) Uani 1 1 d . . . . .
C4 C 0.6331(4) 0.2603(3) 0.6465(3) 0.0469(8) Uani 1 1 d . . . . .
C8 C 0.1111(4) 0.3890(4) 0.6136(3) 0.0505(9) Uani 1 1 d . . . . .
C7 C 0.3029(4) 0.6785(4) 0.7440(3) 0.0511(9) Uani 1 1 d . . . . .
C6 C 0.0566(4) 0.5978(3) 0.6577(3) 0.0463(8) Uani 1 1 d . . . . .
C5 C 0.1914(3) 0.5061(4) 0.8010(3) 0.0510(9) Uani 1 1 d . . . . .
Na1 Na 0.500000 0.000000 0.500000 0.0643(6) Uani 1 2 d S . P . .
Na2 Na 0.000000 0.500000 1.000000 0.0530(5) Uani 1 2 d S . P . .
O1_1 O -0.028(3) 0.2963(18) 0.974(2) 0.0806(16) Uani 0.271(7) 1 d D U P A 1
C1_1 C -0.130(3) 0.2141(18) 0.9014(14) 0.0856(17) Uani 0.271(7) 1 d D U P A 1
H1A_1 H -0.087568 0.172570 0.844920 0.103 Uiso 0.271(7) 1 calc R U P A 1
H1B_1 H -0.202483 0.250864 0.869959 0.103 Uiso 0.271(7) 1 calc R U P A 1
C2_1 C -0.183(2) 0.1395(18) 0.9676(15) 0.0905(18) Uani 0.271(7) 1 d D U P A 1
H2A_1 H -0.274562 0.154933 0.981532 0.109 Uiso 0.271(7) 1 calc R U P A 1
H2B_1 H -0.188892 0.061345 0.932063 0.109 Uiso 0.271(7) 1 calc R U P A 1
C3_1 C -0.090(2) 0.160(2) 1.0657(15) 0.0875(18) Uani 0.271(7) 1 d D U P A 1
H3A_1 H -0.067193 0.089605 1.084774 0.105 Uiso 0.271(7) 1 calc R U P A 1
H3B_1 H -0.129154 0.202391 1.123394 0.105 Uiso 0.271(7) 1 calc R U P A 1
C4_1 C 0.030(2) 0.225(2) 1.0415(18) 0.0859(16) Uani 0.271(7) 1 d D U P A 1
H4A_1 H 0.087622 0.175772 1.004778 0.103 Uiso 0.271(7) 1 calc R U P A 1
H4B_1 H 0.083333 0.269619 1.105855 0.103 Uiso 0.271(7) 1 calc R U P A 1
O1_11 O -0.0344(12) 0.3101(6) 0.9789(7) 0.0769(13) Uani 0.729(7) 1 d D U P A 2
C1_11 C -0.0536(11) 0.2292(6) 0.8809(6) 0.0845(15) Uani 0.729(7) 1 d D U P A 2
H1A_11 H 0.023755 0.239469 0.842125 0.101 Uiso 0.729(7) 1 calc R U P A 2
H1B_11 H -0.137223 0.237130 0.836429 0.101 Uiso 0.729(7) 1 calc R U P A 2
C2_11 C -0.0634(11) 0.1202(7) 0.9105(6) 0.0942(15) Uani 0.729(7) 1 d D U P A 2
H2A_11 H -0.146742 0.073914 0.872534 0.113 Uiso 0.729(7) 1 calc R U P A 2
H2B_11 H 0.014789 0.082625 0.891354 0.113 Uiso 0.729(7) 1 calc R U P A 2
C3_11 C -0.0656(11) 0.1330(7) 1.0212(6) 0.0921(15) Uani 0.729(7) 1 d D U P A 2
H3A_11 H 0.000021 0.089515 1.051981 0.110 Uiso 0.729(7) 1 calc R U P A 2
H3B_11 H -0.156661 0.106839 1.035419 0.110 Uiso 0.729(7) 1 calc R U P A 2
C4_11 C -0.0292(10) 0.2527(6) 1.0666(6) 0.0779(13) Uani 0.729(7) 1 d D U P A 2
H4A_11 H -0.093894 0.278448 1.113788 0.093 Uiso 0.729(7) 1 calc R U P A 2
H4B_11 H 0.062607 0.266576 1.106707 0.093 Uiso 0.729(7) 1 calc R U P A 2
O1_2 O 0.6929(14) 0.0067(7) 0.4106(11) 0.0940(14) Uani 0.755(10) 1 d D U P B 1
C1_2 C 0.7926(10) 0.1028(7) 0.4243(9) 0.0934(15) Uani 0.755(10) 1 d D U P B 1
H1A_2 H 0.842523 0.119399 0.495802 0.112 Uiso 0.755(10) 1 calc R U P B 1
H1B_2 H 0.749202 0.168177 0.411503 0.112 Uiso 0.755(10) 1 calc R U P B 1
C2_2 C 0.8856(11) 0.0732(7) 0.3459(9) 0.0989(16) Uani 0.755(10) 1 d D U P B 1
H2A_2 H 0.851055 0.089753 0.277568 0.119 Uiso 0.755(10) 1 calc R U P B 1
H2B_2 H 0.977229 0.113743 0.369681 0.119 Uiso 0.755(10) 1 calc R U P B 1
C3_2 C 0.8863(11) -0.0464(8) 0.3395(9) 0.1016(16) Uani 0.755(10) 1 d D U P B 1
H3A_2 H 0.976167 -0.061887 0.368546 0.122 Uiso 0.755(10) 1 calc R U P B 1
H3B_2 H 0.865429 -0.085774 0.266050 0.122 Uiso 0.755(10) 1 calc R U P B 1
C4_2 C 0.7790(10) -0.0844(7) 0.4025(9) 0.0998(16) Uani 0.755(10) 1 d D U P B 1
H4A_2 H 0.726266 -0.155534 0.365956 0.120 Uiso 0.755(10) 1 calc R U P B 1
H4B_2 H 0.820142 -0.092898 0.472271 0.120 Uiso 0.755(10) 1 calc R U P B 1
O1_12 O 0.696(5) -0.001(2) 0.418(3) 0.0955(17) Uani 0.245(10) 1 d D U P B 2
C1_12 C 0.755(3) 0.090(2) 0.376(3) 0.0964(18) Uani 0.245(10) 1 d D U P B 2
H1A_12 H 0.810588 0.145438 0.433427 0.116 Uiso 0.245(10) 1 calc R U P B 2
H1B_12 H 0.682612 0.126876 0.344300 0.116 Uiso 0.245(10) 1 calc R U P B 2
C2_12 C 0.840(3) 0.0492(19) 0.297(3) 0.0982(18) Uani 0.245(10) 1 d D U P B 2
H2A_12 H 0.802167 0.060003 0.227547 0.118 Uiso 0.245(10) 1 calc R U P B 2
H2B_12 H 0.933152 0.089010 0.315098 0.118 Uiso 0.245(10) 1 calc R U P B 2
C3_12 C 0.841(3) -0.0695(19) 0.298(3) 0.1010(18) Uani 0.245(10) 1 d D U P B 2
H3A_12 H 0.912295 -0.083141 0.351622 0.121 Uiso 0.245(10) 1 calc R U P B 2
H3B_12 H 0.849660 -0.113107 0.229246 0.121 Uiso 0.245(10) 1 calc R U P B 2
C4_12 C 0.704(3) -0.089(2) 0.327(3) 0.1002(18) Uani 0.245(10) 1 d D U P B 2
H4A_12 H 0.688831 -0.163000 0.345469 0.120 Uiso 0.245(10) 1 calc R U P B 2
H4B_12 H 0.634976 -0.085335 0.268167 0.120 Uiso 0.245(10) 1 calc R U P B 2
O1_3 O 0.3684(17) 0.1098(11) 0.4043(11) 0.0730(16) Uani 0.300(9) 1 d D U P B 1
C1_3 C 0.332(2) 0.2220(12) 0.4281(12) 0.0701(15) Uani 0.300(9) 1 d D U P B 1
H1A_3 H 0.390043 0.265371 0.490971 0.084 Uiso 0.300(9) 1 calc R U P B 1
H1B_3 H 0.236525 0.219495 0.441056 0.084 Uiso 0.300(9) 1 calc R U P B 1
C2_3 C 0.350(2) 0.2734(12) 0.3361(14) 0.0689(15) Uani 0.300(9) 1 d D U P B 1
H2A_3 H 0.284506 0.326058 0.326728 0.083 Uiso 0.300(9) 1 calc R U P B 1
H2B_3 H 0.442975 0.312336 0.342697 0.083 Uiso 0.300(9) 1 calc R U P B 1
C3_3 C 0.326(2) 0.1763(14) 0.2492(12) 0.0719(15) Uani 0.300(9) 1 d D U P B 1
H3A_3 H 0.365449 0.193922 0.187848 0.086 Uiso 0.300(9) 1 calc R U P B 1
H3B_3 H 0.228148 0.151978 0.228656 0.086 Uiso 0.300(9) 1 calc R U P B 1
C4_3 C 0.395(2) 0.0891(14) 0.2919(13) 0.0730(16) Uani 0.300(9) 1 d D U P B 1
H4A_3 H 0.492408 0.098295 0.287256 0.088 Uiso 0.300(9) 1 calc R U P B 1
H4B_3 H 0.354202 0.014018 0.254818 0.088 Uiso 0.300(9) 1 calc R U P B 1
O1_13 O 0.4103(7) 0.1277(4) 0.3916(5) 0.0693(12) Uani 0.700(9) 1 d D U P B 2
C1_13 C 0.3972(9) 0.2458(6) 0.3998(6) 0.0699(13) Uani 0.700(9) 1 d D U P B 2
H1A_13 H 0.486794 0.290372 0.422042 0.084 Uiso 0.700(9) 1 calc R U P B 2
H1B_13 H 0.337614 0.268795 0.452154 0.084 Uiso 0.700(9) 1 calc R U P B 2
C2_13 C 0.3380(8) 0.2643(6) 0.2946(6) 0.0621(12) Uani 0.700(9) 1 d D U P B 2
H2A_13 H 0.274497 0.320247 0.301787 0.075 Uiso 0.700(9) 1 calc R U P B 2
H2B_13 H 0.409800 0.288909 0.255437 0.075 Uiso 0.700(9) 1 calc R U P B 2
C3_13 C 0.2666(10) 0.1543(6) 0.2421(7) 0.0748(14) Uani 0.700(9) 1 d D U P B 2
H3A_13 H 0.265019 0.143760 0.165665 0.090 Uiso 0.700(9) 1 calc R U P B 2
H3B_13 H 0.172743 0.145138 0.257759 0.090 Uiso 0.700(9) 1 calc R U P B 2
C4_13 C 0.3472(10) 0.0755(7) 0.2862(7) 0.0780(14) Uani 0.700(9) 1 d D U P B 2
H4A_13 H 0.287900 0.007165 0.288092 0.094 Uiso 0.700(9) 1 calc R U P B 2
H4B_13 H 0.417358 0.055469 0.242166 0.094 Uiso 0.700(9) 1 calc R U P B 2
O1_4 O 0.6470(12) -0.2870(9) 0.0143(9) 0.130(2) Uani 0.569(6) 1 d D U P C 1
C1_4 C 0.5582(18) -0.2846(12) 0.0972(13) 0.1276(19) Uani 0.569(6) 1 d D U P C 1
H1A_4 H 0.609334 -0.296053 0.162623 0.153 Uiso 0.569(6) 1 calc R U P C 1
H1B_4 H 0.480869 -0.343870 0.075545 0.153 Uiso 0.569(6) 1 calc R U P C 1
C2_4 C 0.5096(18) -0.1740(12) 0.1134(14) 0.131(2) Uani 0.569(6) 1 d D U P C 1
H2A_4 H 0.410332 -0.181618 0.094893 0.157 Uiso 0.569(6) 1 calc R U P C 1
H2B_4 H 0.533878 -0.135791 0.187001 0.157 Uiso 0.569(6) 1 calc R U P C 1
C3_4 C 0.5758(16) -0.1127(12) 0.0456(13) 0.128(2) Uani 0.569(6) 1 d D U P C 1
H3A_4 H 0.516665 -0.116608 -0.020924 0.154 Uiso 0.569(6) 1 calc R U P C 1
H3B_4 H 0.602422 -0.034185 0.079532 0.154 Uiso 0.569(6) 1 calc R U P C 1
C4_4 C 0.6917(14) -0.1679(11) 0.0292(13) 0.120(2) Uani 0.569(6) 1 d D U P C 1
H4A_4 H 0.762836 -0.144248 0.090235 0.144 Uiso 0.569(6) 1 calc R U P C 1
H4B_4 H 0.728639 -0.150269 -0.033133 0.144 Uiso 0.569(6) 1 calc R U P C 1
O1_14 O 0.4628(15) -0.3150(11) 0.1418(10) 0.125(2) Uani 0.431(6) 1 d D U P C 2
C1_14 C 0.485(2) -0.4028(14) 0.0579(14) 0.125(2) Uani 0.431(6) 1 d D U P C 2
H1A_14 H 0.396427 -0.441282 0.020692 0.150 Uiso 0.431(6) 1 calc R U P C 2
H1B_14 H 0.534071 -0.457588 0.087618 0.150 Uiso 0.431(6) 1 calc R U P C 2
C2_14 C 0.562(2) -0.3575(15) -0.0160(15) 0.127(2) Uani 0.431(6) 1 d D U P C 2
H2A_14 H 0.511607 -0.375432 -0.087285 0.152 Uiso 0.431(6) 1 calc R U P C 2
H2B_14 H 0.650218 -0.386634 -0.017130 0.152 Uiso 0.431(6) 1 calc R U P C 2
C3_14 C 0.582(2) -0.2327(14) 0.0261(17) 0.129(2) Uani 0.431(6) 1 d D U P C 2
H3A_14 H 0.662022 -0.208315 0.080120 0.155 Uiso 0.431(6) 1 calc R U P C 2
H3B_14 H 0.585117 -0.188687 -0.029453 0.155 Uiso 0.431(6) 1 calc R U P C 2
C4_14 C 0.452(2) -0.2343(18) 0.0702(17) 0.130(2) Uani 0.431(6) 1 d D U P C 2
H4A_14 H 0.374088 -0.259170 0.014458 0.156 Uiso 0.431(6) 1 calc R U P C 2
H4B_14 H 0.441647 -0.160066 0.108927 0.156 Uiso 0.431(6) 1 calc R U P C 2

loop_
_atom_site_aniso_label
_atom_site_aniso_U_11
_atom_site_aniso_U_22
_atom_site_aniso_U_33
_atom_site_aniso_U_23
_atom_site_aniso_U_13
_atom_site_aniso_U_12
Cr1 0.0250(3) 0.0666(4) 0.0257(3) 0.0131(2) 0.00363(19) 0.0054(2)
C1 0.0314(15) 0.0563(18) 0.0263(14) 0.0126(13) 0.0009(12) 0.0013(13)
O1 0.0430(14) 0.133(3) 0.0379(14) 0.0374(16) 0.0144(12) 0.0196(16)
N1 0.0308(13) 0.0600(16) 0.0277(13) 0.0129(11) 0.0022(10) 0.0034(11)
B1 0.0310(16) 0.057(2) 0.0269(16) 0.0125(14) -0.0005(13) 0.0050(14)
C2 0.0243(13) 0.0583(18) 0.0314(16) 0.0096(13) -0.0009(12) 0.0058(12)
O2 0.0349(13) 0.094(2) 0.0525(16) 0.0219(14) 0.0069(11) 0.0196(13)
N2 0.0261(12) 0.0616(16) 0.0300(14) 0.0104(11) 0.0010(10) 0.0043(11)
C3 0.0288(14) 0.0626(19) 0.0290(15) 0.0132(13) 0.0008(12) 0.0058(13)
O3 0.0595(18) 0.080(2) 0.064(2) -0.0102(16) 0.0050(15) 0.0031(15)
N3 0.0365(15) 0.088(2) 0.0349(16) 0.0144(15) -0.0005(13) 0.0041(14)
N4 0.071(2) 0.058(2) 0.063(2) 0.0114(17) -0.0064(19) 0.0062(17)
O4 0.0555(17) 0.0744(19) 0.073(2) 0.0209(16) -0.0048(15) -0.0116(15)
C4 0.0438(18) 0.061(2) 0.0356(17) 0.0124(15) -0.0009(14) 0.0059(15)
C8 0.0392(18) 0.073(2) 0.0415(19) 0.0197(17) 0.0013(15) 0.0061(17)
C7 0.0348(17) 0.080(3) 0.0379(18) 0.0080(18) 0.0055(14) 0.0106(16)
C6 0.0335(16) 0.077(2) 0.0298(16) 0.0145(15) 0.0028(13) 0.0055(15)
C5 0.0283(16) 0.089(3) 0.0389(18) 0.0193(17) 0.0035(13) 0.0104(16)
Na1 0.0674(15) 0.0564(12) 0.0629(14) 0.0064(10) -0.0083(12) 0.0080(10)
Na2 0.0320(9) 0.1012(16) 0.0261(9) 0.0177(9) 0.0017(7) 0.0027(9)
O1_1 0.092(3) 0.092(3) 0.055(2) 0.015(2) 0.003(2) 0.007(3)
C1_1 0.097(3) 0.094(3) 0.061(3) 0.014(2) 0.001(3) 0.007(3)
C2_1 0.102(3) 0.095(3) 0.070(3) 0.015(3) 0.005(3) 0.004(3)
C3_1 0.100(3) 0.095(3) 0.066(3) 0.014(3) 0.009(3) 0.008(3)
C4_1 0.098(3) 0.094(3) 0.063(3) 0.015(2) 0.004(2) 0.008(2)
O1_11 0.088(2) 0.091(2) 0.0493(18) 0.0160(18) 0.0002(18) 0.008(2)
C1_11 0.098(3) 0.094(3) 0.057(2) 0.012(2) 0.001(2) 0.008(3)
C2_11 0.108(3) 0.097(3) 0.071(2) 0.010(2) 0.003(2) 0.004(2)
C3_11 0.106(3) 0.097(3) 0.069(2) 0.014(2) 0.008(2) 0.005(2)
C4_11 0.090(3) 0.091(3) 0.054(2) 0.017(2) 0.011(2) 0.012(2)
O1_2 0.089(2) 0.087(2) 0.107(3) 0.016(2) 0.025(2) 0.0115(19)
C1_2 0.093(3) 0.087(2) 0.103(3) 0.020(2) 0.026(3) 0.010(2)
C2_2 0.097(3) 0.096(3) 0.106(3) 0.017(3) 0.028(3) 0.013(2)
C3_2 0.097(3) 0.099(3) 0.111(3) 0.016(3) 0.025(3) 0.016(2)
C4_2 0.096(3) 0.093(3) 0.112(3) 0.017(2) 0.024(3) 0.016(2)
O1_12 0.092(3) 0.089(3) 0.107(3) 0.018(3) 0.025(3) 0.013(3)
C1_12 0.095(3) 0.091(3) 0.107(3) 0.019(3) 0.025(3) 0.012(3)
C2_12 0.096(3) 0.095(3) 0.107(3) 0.018(3) 0.025(3) 0.014(3)
C3_12 0.097(3) 0.097(3) 0.109(3) 0.015(3) 0.024(3) 0.014(3)
C4_12 0.096(3) 0.095(3) 0.110(3) 0.015(3) 0.024(3) 0.013(3)
O1_3 0.071(3) 0.068(2) 0.073(2) 0.012(2) -0.011(2) 0.003(2)
C1_3 0.065(3) 0.067(2) 0.072(3) 0.011(2) -0.006(3) 0.003(2)
C2_3 0.062(3) 0.066(2) 0.074(3) 0.015(2) -0.004(3) 0.004(2)
C3_3 0.067(3) 0.069(2) 0.074(3) 0.017(2) -0.007(3) 0.002(2)
C4_3 0.070(3) 0.067(3) 0.074(3) 0.014(2) -0.011(3) 0.001(3)
O1_13 0.070(3) 0.0611(19) 0.070(2) 0.0138(16) -0.0124(19) 0.0006(18)
C1_13 0.071(3) 0.065(2) 0.070(2) 0.0149(19) -0.004(2) -0.001(2)
C2_13 0.053(2) 0.065(2) 0.068(3) 0.018(2) 0.000(2) 0.0062(19)
C3_13 0.072(3) 0.070(2) 0.076(2) 0.017(2) -0.013(2) 0.002(2)
C4_13 0.078(3) 0.070(2) 0.077(2) 0.012(2) -0.016(2) 0.003(2)
O1_4 0.128(4) 0.139(3) 0.132(3) 0.034(3) 0.031(3) 0.028(3)
C1_4 0.125(3) 0.139(3) 0.128(3) 0.034(3) 0.032(3) 0.026(3)
C2_4 0.127(4) 0.140(3) 0.131(3) 0.027(3) 0.031(3) 0.024(3)
C3_4 0.127(4) 0.137(4) 0.127(4) 0.031(3) 0.028(3) 0.029(3)
C4_4 0.120(4) 0.130(4) 0.120(4) 0.037(3) 0.030(3) 0.028(3)
O1_14 0.122(4) 0.137(4) 0.124(4) 0.030(3) 0.032(3) 0.026(3)
C1_14 0.121(4) 0.138(4) 0.123(4) 0.029(3) 0.029(3) 0.029(3)
C2_14 0.124(4) 0.138(4) 0.126(4) 0.032(3) 0.028(3) 0.028(3)
C3_14 0.127(3) 0.139(3) 0.129(3) 0.031(3) 0.029(3) 0.027(3)
C4_14 0.127(4) 0.141(4) 0.128(3) 0.029(3) 0.029(3) 0.026(3)

loop_
_atom_type_symbol
_atom_type_description
_atom_type_scat_dispersion_real
_atom_type_scat_dispersion_imag
_atom_type_scat_source
C C 0.0181 0.0091 'International Tables Vol C Tables 4.2.6.8 and 6.1.1.4'
H H 0.0000 0.0000 'International Tables Vol C Tables 4.2.6.8 and 6.1.1.4'
B B 0.0090 0.0039 'International Tables Vol C Tables 4.2.6.8 and 6.1.1.4'
N N 0.0311 0.0180 'International Tables Vol C Tables 4.2.6.8 and 6.1.1.4'
O O 0.0492 0.0322 'International Tables Vol C Tables 4.2.6.8 and 6.1.1.4'
Cr Cr -0.1635 2.4439 'International Tables Vol C Tables 4.2.6.8 and 6.1.1.4'
Na Na 0.1353 0.1239 'International Tables Vol C Tables 4.2.6.8 and 6.1.1.4'

loop_
_geom_angle_atom_site_label_1
_geom_angle_atom_site_label_2
_geom_angle_atom_site_label_3
_geom_angle
_geom_angle_site_symmetry_1
_geom_angle_site_symmetry_3
_geom_angle_publ_flag
C5 Cr1 C6 90.90(15) . . ?
C5 Cr1 C7 85.45(18) . . ?
C6 Cr1 C7 86.20(17) . . ?
C5 Cr1 C8 86.05(18) . . ?
C6 Cr1 C8 87.83(17) . . ?
C7 Cr1 C8 169.53(16) . . ?
C5 Cr1 N2 176.83(13) . 2_666 ?
C6 Cr1 N2 92.27(13) . 2_666 ?
C7 Cr1 N2 94.73(14) . 2_666 ?
C8 Cr1 N2 94.10(14) . 2_666 ?
C5 Cr1 N1 94.32(13) . . ?
C6 Cr1 N1 174.49(13) . . ?
C7 Cr1 N1 92.43(14) . . ?
C8 Cr1 N1 94.30(14) . . ?
N2 Cr1 N1 82.52(10) 2_666 . ?
N1 C1 B1 177.5(3) . . ?
C5 O1 Na2 141.3(3) . . ?
C1 N1 Cr1 176.2(3) . . ?
C2 B1 C3 111.7(3) . . ?
C2 B1 C1 108.5(3) . . ?
C3 B1 C1 111.0(3) . . ?
C2 B1 C4 107.3(3) . . ?
C3 B1 C4 110.2(3) . . ?
C1 B1 C4 107.9(3) . . ?
N2 C2 B1 174.8(3) . . ?
C2 N2 Cr1 176.1(2) . 2_666 ?
N3 C3 B1 178.6(4) . . ?
C3 N3 Na2 161.9(3) . 1_655 ?
C4 N4 Na1 142.7(3) . . ?
N4 C4 B1 176.7(4) . . ?
O4 C8 Cr1 171.9(4) . . ?
O3 C7 Cr1 171.5(3) . . ?
O2 C6 Cr1 177.9(3) . . ?
O1 C5 Cr1 178.6(3) . . ?
O1_2 Na1 O1_2 180.0(4) 2_656 . ?
O1_2 Na1 O1_3 81.8(5) 2_656 . ?
O1_2 Na1 O1_3 98.2(5) . . ?
O1_2 Na1 O1_3 98.2(5) 2_656 2_656 ?
O1_2 Na1 O1_3 81.8(5) . 2_656 ?
O1_3 Na1 O1_3 180.0(5) . 2_656 ?
O1_12 Na1 O1_13 89.4(11) . 2_656 ?
O1_12 Na1 O1_13 90.6(11) 2_656 2_656 ?
O1_2 Na1 O1_13 87.0(4) 2_656 2_656 ?
O1_2 Na1 O1_13 93.0(4) . 2_656 ?
O1_3 Na1 O1_13 168.0(4) . 2_656 ?
O1_3 Na1 O1_13 12.0(4) 2_656 2_656 ?
O1_12 Na1 O1_13 90.6(11) . . ?
O1_12 Na1 O1_13 89.4(11) 2_656 . ?
O1_13 Na1 O1_13 180.0 2_656 . ?
O1_2 Na1 N4 89.2(3) 2_656 2_656 ?
O1_2 Na1 N4 90.8(3) . 2_656 ?
O1_3 Na1 N4 87.1(4) . 2_656 ?
O1_3 Na1 N4 92.9(4) 2_656 2_656 ?
O1_12 Na1 N4 89.4(9) . . ?
O1_12 Na1 N4 90.6(9) 2_656 . ?
O1_2 Na1 N4 90.8(3) 2_656 . ?
O1_2 Na1 N4 89.2(3) . . ?
O1_3 Na1 N4 92.9(4) . . ?
O1_3 Na1 N4 87.1(4) 2_656 . ?
O1_13 Na1 N4 91.40(16) 2_656 . ?
O1_13 Na1 N4 88.60(16) . . ?
N4 Na1 N4 180.0 2_656 . ?
O1_11 Na2 O1_11 180.00(7) 2_567 . ?
O1_11 Na2 O1 88.8(3) 2_567 . ?
O1_11 Na2 O1 91.2(3) . . ?
O1 Na2 O1 180.00(15) . 2_567 ?
O1 Na2 O1_1 91.3(9) . 2_567 ?
O1 Na2 O1_1 88.7(8) 2_567 2_567 ?
O1 Na2 O1_1 88.7(8) . . ?
O1 Na2 O1_1 91.3(9) 2_567 . ?
O1_1 Na2 O1_1 180.0 2_567 . ?
O1 Na2 N3 94.75(10) . 2_667 ?
O1 Na2 N3 85.25(10) 2_567 2_667 ?
O1_1 Na2 N3 88.7(5) 2_567 2_667 ?
O1_1 Na2 N3 91.3(5) . 2_667 ?
O1 Na2 N3 85.25(10) . 1_455 ?
O1 Na2 N3 94.75(10) 2_567 1_455 ?
O1_1 Na2 N3 91.3(5) 2_567 1_455 ?
O1_1 Na2 N3 88.7(5) . 1_455 ?
N3 Na2 N3 180.0 2_667 1_455 ?
C4_1 O1_1 C1_1 100.2(15) . . ?
C4_1 O1_1 Na2 129.0(15) . . ?
C1_1 O1_1 Na2 129.3(17) . . ?
O1_1 C1_1 C2_1 104.6(13) . . ?
O1_1 C1_1 H1A_1 110.8 . . ?
C2_1 C1_1 H1A_1 110.8 . . ?
O1_1 C1_1 H1B_1 110.8 . . ?
C2_1 C1_1 H1B_1 110.8 . . ?
H1A_1 C1_1 H1B_1 108.9 . . ?
C3_1 C2_1 C1_1 107.5(12) . . ?
C3_1 C2_1 H2A_1 110.2 . . ?
C1_1 C2_1 H2A_1 110.2 . . ?
C3_1 C2_1 H2B_1 110.2 . . ?
C1_1 C2_1 H2B_1 110.2 . . ?
H2A_1 C2_1 H2B_1 108.5 . . ?
C2_1 C3_1 C4_1 103.0(12) . . ?
C2_1 C3_1 H3A_1 111.2 . . ?
C4_1 C3_1 H3A_1 111.2 . . ?
C2_1 C3_1 H3B_1 111.2 . . ?
C4_1 C3_1 H3B_1 111.2 . . ?
H3A_1 C3_1 H3B_1 109.1 . . ?
C3_1 C4_1 O1_1 104.0(15) . . ?
C3_1 C4_1 H4A_1 110.9 . . ?
O1_1 C4_1 H4A_1 110.9 . . ?
C3_1 C4_1 H4B_1 110.9 . . ?
O1_1 C4_1 H4B_1 110.9 . . ?
H4A_1 C4_1 H4B_1 109.0 . . ?
C4_11 O1_11 C1_11 109.7(7) . . ?
C4_11 O1_11 Na2 122.8(6) . . ?
C1_11 O1_11 Na2 127.3(6) . . ?
O1_11 C1_11 C2_11 105.7(6) . . ?
O1_11 C1_11 H1A_11 110.6 . . ?
C2_11 C1_11 H1A_11 110.6 . . ?
O1_11 C1_11 H1B_11 110.6 . . ?
C2_11 C1_11 H1B_11 110.6 . . ?
H1A_11 C1_11 H1B_11 108.7 . . ?
C3_11 C2_11 C1_11 109.7(7) . . ?
C3_11 C2_11 H2A_11 109.7 . . ?
C1_11 C2_11 H2A_11 109.7 . . ?
C3_11 C2_11 H2B_11 109.7 . . ?
C1_11 C2_11 H2B_11 109.7 . . ?
H2A_11 C2_11 H2B_11 108.2 . . ?
C2_11 C3_11 C4_11 107.1(7) . . ?
C2_11 C3_11 H3A_11 110.3 . . ?
C4_11 C3_11 H3A_11 110.3 . . ?
C2_11 C3_11 H3B_11 110.3 . . ?
C4_11 C3_11 H3B_11 110.3 . . ?
H3A_11 C3_11 H3B_11 108.5 . . ?
O1_11 C4_11 C3_11 106.3(6) . . ?
O1_11 C4_11 H4A_11 110.5 . . ?
C3_11 C4_11 H4A_11 110.5 . . ?
O1_11 C4_11 H4B_11 110.5 . . ?
C3_11 C4_11 H4B_11 110.5 . . ?
H4A_11 C4_11 H4B_11 108.7 . . ?
C1_2 O1_2 C4_2 101.6(10) . . ?
C1_2 O1_2 Na1 124.0(6) . . ?
C4_2 O1_2 Na1 121.1(6) . . ?
O1_2 C1_2 C2_2 105.4(7) . . ?
O1_2 C1_2 H1A_2 110.7 . . ?
C2_2 C1_2 H1A_2 110.7 . . ?
O1_2 C1_2 H1B_2 110.7 . . ?
C2_2 C1_2 H1B_2 110.7 . . ?
H1A_2 C1_2 H1B_2 108.8 . . ?
C3_2 C2_2 C1_2 103.5(7) . . ?
C3_2 C2_2 H2A_2 111.1 . . ?
C1_2 C2_2 H2A_2 111.1 . . ?
C3_2 C2_2 H2B_2 111.1 . . ?
C1_2 C2_2 H2B_2 111.1 . . ?
H2A_2 C2_2 H2B_2 109.0 . . ?
C2_2 C3_2 C4_2 107.0(7) . . ?
C2_2 C3_2 H3A_2 110.3 . . ?
C4_2 C3_2 H3A_2 110.3 . . ?
C2_2 C3_2 H3B_2 110.3 . . ?
C4_2 C3_2 H3B_2 110.3 . . ?
H3A_2 C3_2 H3B_2 108.6 . . ?
O1_2 C4_2 C3_2 103.1(7) . . ?
O1_2 C4_2 H4A_2 111.1 . . ?
C3_2 C4_2 H4A_2 111.1 . . ?
O1_2 C4_2 H4B_2 111.1 . . ?
C3_2 C4_2 H4B_2 111.1 . . ?
H4A_2 C4_2 H4B_2 109.1 . . ?
C1_12 O1_12 C4_12 96.7(19) . . ?
C1_12 O1_12 Na1 124(2) . . ?
C4_12 O1_12 Na1 120(2) . . ?
O1_12 C1_12 C2_12 109.7(15) . . ?
O1_12 C1_12 H1A_12 109.7 . . ?
C2_12 C1_12 H1A_12 109.7 . . ?
O1_12 C1_12 H1B_12 109.7 . . ?
C2_12 C1_12 H1B_12 109.7 . . ?
H1A_12 C1_12 H1B_12 108.2 . . ?
C3_12 C2_12 C1_12 105.9(13) . . ?
C3_12 C2_12 H2A_12 110.6 . . ?
C1_12 C2_12 H2A_12 110.6 . . ?
C3_12 C2_12 H2B_12 110.6 . . ?
C1_12 C2_12 H2B_12 110.6 . . ?
H2A_12 C2_12 H2B_12 108.7 . . ?
C2_12 C3_12 C4_12 96.4(14) . . ?
C2_12 C3_12 H3A_12 112.5 . . ?
C4_12 C3_12 H3A_12 112.5 . . ?
C2_12 C3_12 H3B_12 112.5 . . ?
C4_12 C3_12 H3B_12 112.5 . . ?
H3A_12 C3_12 H3B_12 110.0 . . ?
C3_12 C4_12 O1_12 106.6(17) . . ?
C3_12 C4_12 H4A_12 110.4 . . ?
O1_12 C4_12 H4A_12 110.4 . . ?
C3_12 C4_12 H4B_12 110.4 . . ?
O1_12 C4_12 H4B_12 110.4 . . ?
H4A_12 C4_12 H4B_12 108.6 . . ?
C1_3 O1_3 C4_3 107.3(11) . . ?
C1_3 O1_3 Na1 134.3(10) . . ?
C4_3 O1_3 Na1 109.3(10) . . ?
O1_3 C1_3 C2_3 107.0(12) . . ?
O1_3 C1_3 H1A_3 110.3 . . ?
C2_3 C1_3 H1A_3 110.3 . . ?
O1_3 C1_3 H1B_3 110.3 . . ?
C2_3 C1_3 H1B_3 110.3 . . ?
H1A_3 C1_3 H1B_3 108.6 . . ?
C3_3 C2_3 C1_3 102.4(11) . . ?
C3_3 C2_3 H2A_3 111.3 . . ?
C1_3 C2_3 H2A_3 111.3 . . ?
C3_3 C2_3 H2B_3 111.3 . . ?
C1_3 C2_3 H2B_3 111.3 . . ?
H2A_3 C2_3 H2B_3 109.2 . . ?
C2_3 C3_3 C4_3 104.5(11) . . ?
C2_3 C3_3 H3A_3 110.9 . . ?
C4_3 C3_3 H3A_3 110.9 . . ?
C2_3 C3_3 H3B_3 110.9 . . ?
C4_3 C3_3 H3B_3 110.9 . . ?
H3A_3 C3_3 H3B_3 108.9 . . ?
C3_3 C4_3 O1_3 102.3(12) . . ?
C3_3 C4_3 H4A_3 111.3 . . ?
O1_3 C4_3 H4A_3 111.3 . . ?
C3_3 C4_3 H4B_3 111.3 . . ?
O1_3 C4_3 H4B_3 111.3 . . ?
H4A_3 C4_3 H4B_3 109.2 . . ?
C4_13 O1_13 C1_13 105.2(5) . . ?
C4_13 O1_13 Na1 115.3(4) . . ?
C1_13 O1_13 Na1 139.5(4) . . ?
O1_13 C1_13 C2_13 108.5(6) . . ?
O1_13 C1_13 H1A_13 110.0 . . ?
C2_13 C1_13 H1A_13 110.0 . . ?
O1_13 C1_13 H1B_13 110.0 . . ?
C2_13 C1_13 H1B_13 110.0 . . ?
H1A_13 C1_13 H1B_13 108.4 . . ?
C3_13 C2_13 C1_13 103.7(6) . . ?
C3_13 C2_13 H2A_13 111.0 . . ?
C1_13 C2_13 H2A_13 111.0 . . ?
C3_13 C2_13 H2B_13 111.0 . . ?
C1_13 C2_13 H2B_13 111.0 . . ?
H2A_13 C2_13 H2B_13 109.0 . . ?
C2_13 C3_13 C4_13 103.8(6) . . ?
C2_13 C3_13 H3A_13 111.0 . . ?
C4_13 C3_13 H3A_13 111.0 . . ?
C2_13 C3_13 H3B_13 111.0 . . ?
C4_13 C3_13 H3B_13 111.0 . . ?
H3A_13 C3_13 H3B_13 109.0 . . ?
O1_13 C4_13 C3_13 108.8(6) . . ?
O1_13 C4_13 H4A_13 109.9 . . ?
C3_13 C4_13 H4A_13 109.9 . . ?
O1_13 C4_13 H4B_13 109.9 . . ?
C3_13 C4_13 H4B_13 109.9 . . ?
H4A_13 C4_13 H4B_13 108.3 . . ?
C4_4 O1_4 C1_4 98.8(10) . . ?
O1_4 C1_4 C2_4 107.1(10) . . ?
O1_4 C1_4 H1A_4 110.3 . . ?
C2_4 C1_4 H1A_4 110.3 . . ?
O1_4 C1_4 H1B_4 110.3 . . ?
C2_4 C1_4 H1B_4 110.3 . . ?
H1A_4 C1_4 H1B_4 108.5 . . ?
C3_4 C2_4 C1_4 105.9(10) . . ?
C3_4 C2_4 H2A_4 110.6 . . ?
C1_4 C2_4 H2A_4 110.6 . . ?
C3_4 C2_4 H2B_4 110.6 . . ?
C1_4 C2_4 H2B_4 110.6 . . ?
H2A_4 C2_4 H2B_4 108.7 . . ?
C4_4 C3_4 C2_4 103.0(10) . . ?
C4_4 C3_4 H3A_4 111.2 . . ?
C2_4 C3_4 H3A_4 111.2 . . ?
C4_4 C3_4 H3B_4 111.2 . . ?
C2_4 C3_4 H3B_4 111.2 . . ?
H3A_4 C3_4 H3B_4 109.1 . . ?
C3_4 C4_4 O1_4 106.8(11) . . ?
C3_4 C4_4 H4A_4 110.4 . . ?
O1_4 C4_4 H4A_4 110.4 . . ?
C3_4 C4_4 H4B_4 110.4 . . ?
O1_4 C4_4 H4B_4 110.4 . . ?
H4A_4 C4_4 H4B_4 108.6 . . ?
C1_14 O1_14 C4_14 92.1(13) . . ?
O1_14 C1_14 C2_14 110.8(12) . . ?
O1_14 C1_14 H1A_14 109.5 . . ?
C2_14 C1_14 H1A_14 109.5 . . ?
O1_14 C1_14 H1B_14 109.5 . . ?
C2_14 C1_14 H1B_14 109.5 . . ?
H1A_14 C1_14 H1B_14 108.1 . . ?
C1_14 C2_14 C3_14 103.7(11) . . ?
C1_14 C2_14 H2A_14 111.0 . . ?
C3_14 C2_14 H2A_14 111.0 . . ?
C1_14 C2_14 H2B_14 111.0 . . ?
C3_14 C2_14 H2B_14 111.0 . . ?
H2A_14 C2_14 H2B_14 109.0 . . ?
C4_14 C3_14 C2_14 93.9(12) . . ?
C4_14 C3_14 H3A_14 112.9 . . ?
C2_14 C3_14 H3A_14 112.9 . . ?
C4_14 C3_14 H3B_14 112.9 . . ?
C2_14 C3_14 H3B_14 112.9 . . ?
H3A_14 C3_14 H3B_14 110.4 . . ?
C3_14 C4_14 O1_14 103.8(13) . . ?
C3_14 C4_14 H4A_14 111.0 . . ?
O1_14 C4_14 H4A_14 111.0 . . ?
C3_14 C4_14 H4B_14 111.0 . . ?
O1_14 C4_14 H4B_14 111.0 . . ?
H4A_14 C4_14 H4B_14 109.0 . . ?

loop_
_geom_bond_atom_site_label_1
_geom_bond_atom_site_label_2
_geom_bond_distance
_geom_bond_site_symmetry_2
_geom_bond_publ_flag
Cr1 C5 1.830(4) . ?
Cr1 C6 1.853(4) . ?
Cr1 C7 1.898(4) . ?
Cr1 C8 1.927(4) . ?
Cr1 N2 2.062(3) 2_666 ?
Cr1 N1 2.064(3) . ?
C1 N1 1.141(4) . ?
C1 B1 1.595(5) . ?
O1 C5 1.156(5) . ?
O1 Na2 2.390(3) . ?
B1 C2 1.587(5) . ?
B1 C3 1.589(5) . ?
B1 C4 1.598(6) . ?
C2 N2 1.144(4) . ?
O2 C6 1.151(5) . ?
C3 N3 1.134(4) . ?
O3 C7 1.143(5) . ?
N3 Na2 2.429(3) 1_655 ?
N4 C4 1.125(5) . ?
N4 Na1 2.456(4) . ?
O4 C8 1.138(5) . ?
Na1 O1_12 2.31(3) . ?
Na1 O1_12 2.31(3) 2_656 ?
Na1 O1_2 2.341(9) 2_656 ?
Na1 O1_2 2.341(9) . ?
Na1 O1_3 2.357(13) . ?
Na1 O1_3 2.357(13) 2_656 ?
Na1 O1_13 2.431(6) 2_656 ?
Na1 O1_13 2.431(6) . ?
Na2 O1_11 2.258(7) 2_567 ?
Na2 O1_11 2.258(7) . ?
Na2 O1_1 2.42(2) 2_567 ?
Na2 O1_1 2.42(2) . ?
O1_1 C4_1 1.448(14) . ?
O1_1 C1_1 1.454(14) . ?
C1_1 C2_1 1.455(14) . ?
C1_1 H1A_1 0.9700 . ?
C1_1 H1B_1 0.9700 . ?
C2_1 C3_1 1.440(14) . ?
C2_1 H2A_1 0.9700 . ?
C2_1 H2B_1 0.9700 . ?
C3_1 C4_1 1.446(14) . ?
C3_1 H3A_1 0.9700 . ?
C3_1 H3B_1 0.9700 . ?
C4_1 H4A_1 0.9700 . ?
C4_1 H4B_1 0.9700 . ?
O1_11 C4_11 1.431(9) . ?
O1_11 C1_11 1.435(10) . ?
C1_11 C2_11 1.439(10) . ?
C1_11 H1A_11 0.9700 . ?
C1_11 H1B_11 0.9700 . ?
C2_11 C3_11 1.413(9) . ?
C2_11 H2A_11 0.9700 . ?
C2_11 H2B_11 0.9700 . ?
C3_11 C4_11 1.456(9) . ?
C3_11 H3A_11 0.9700 . ?
C3_11 H3B_11 0.9700 . ?
C4_11 H4A_11 0.9700 . ?
C4_11 H4B_11 0.9700 . ?
O1_2 C1_2 1.416(11) . ?
O1_2 C4_2 1.460(12) . ?
C1_2 C2_2 1.467(10) . ?
C1_2 H1A_2 0.9700 . ?
C1_2 H1B_2 0.9700 . ?
C2_2 C3_2 1.441(10) . ?
C2_2 H2A_2 0.9700 . ?
C2_2 H2B_2 0.9700 . ?
C3_2 C4_2 1.494(10) . ?
C3_2 H3A_2 0.9700 . ?
C3_2 H3B_2 0.9700 . ?
C4_2 H4A_2 0.9700 . ?
C4_2 H4B_2 0.9700 . ?
O1_12 C1_12 1.419(15) . ?
O1_12 C4_12 1.453(15) . ?
C1_12 C2_12 1.452(14) . ?
C1_12 H1A_12 0.9700 . ?
C1_12 H1B_12 0.9700 . ?
C2_12 C3_12 1.445(14) . ?
C2_12 H2A_12 0.9700 . ?
C2_12 H2B_12 0.9700 . ?
C3_12 C4_12 1.451(14) . ?
C3_12 H3A_12 0.9700 . ?
C3_12 H3B_12 0.9700 . ?
C4_12 H4A_12 0.9700 . ?
C4_12 H4B_12 0.9700 . ?
O1_3 C1_3 1.435(13) . ?
O1_3 C4_3 1.485(14) . ?
C1_3 C2_3 1.458(13) . ?
C1_3 H1A_3 0.9700 . ?
C1_3 H1B_3 0.9700 . ?
C2_3 C3_3 1.452(13) . ?
C2_3 H2A_3 0.9700 . ?
C2_3 H2B_3 0.9700 . ?
C3_3 C4_3 1.467(13) . ?
C3_3 H3A_3 0.9700 . ?
C3_3 H3B_3 0.9700 . ?
C4_3 H4A_3 0.9700 . ?
C4_3 H4B_3 0.9700 . ?
O1_13 C4_13 1.431(8) . ?
O1_13 C1_13 1.440(8) . ?
C1_13 C2_13 1.478(8) . ?
C1_13 H1A_13 0.9700 . ?
C1_13 H1B_13 0.9700 . ?
C2_13 C3_13 1.451(9) . ?
C2_13 H2A_13 0.9700 . ?
C2_13 H2B_13 0.9700 . ?
C3_13 C4_13 1.454(9) . ?
C3_13 H3A_13 0.9700 . ?
C3_13 H3B_13 0.9700 . ?
C4_13 H4A_13 0.9700 . ?
C4_13 H4B_13 0.9700 . ?
O1_4 C4_4 1.440(12) . ?
O1_4 C1_4 1.459(12) . ?
C1_4 C2_4 1.461(12) . ?
C1_4 H1A_4 0.9700 . ?
C1_4 H1B_4 0.9700 . ?
C2_4 C3_4 1.419(12) . ?
C2_4 H2A_4 0.9700 . ?
C2_4 H2B_4 0.9700 . ?
C3_4 C4_4 1.401(12) . ?
C3_4 H3A_4 0.9700 . ?
C3_4 H3B_4 0.9700 . ?
C4_4 H4A_4 0.9700 . ?
C4_4 H4B_4 0.9700 . ?
O1_14 C1_14 1.431(13) . ?
O1_14 C4_14 1.466(14) . ?
C1_14 C2_14 1.440(13) . ?
C1_14 H1A_14 0.9700 . ?
C1_14 H1B_14 0.9700 . ?
C2_14 C3_14 1.499(14) . ?
C2_14 H2A_14 0.9700 . ?
C2_14 H2B_14 0.9700 . ?
C3_14 C4_14 1.465(13) . ?
C3_14 H3A_14 0.9700 . ?
C3_14 H3B_14 0.9700 . ?
C4_14 H4A_14 0.9700 . ?
C4_14 H4B_14 0.9700 . ?
